data_7018309
loop_
_publ_author_name
'Xu, Fei'
'Matsumoto, Kazuhiko'
'Hagiwara, Rika'

_publ_section_title
;
 Effects of alkyl chain length and anion size on thermal and structural
 properties for 1-alkyl-3-methylimidazolium hexafluorocomplex salts
 (C(x)MImAF(6), x = 14, 16 and 18; A = P, As, Sb, Nb and Ta).
;
_journal_issue 12
_journal_name_full 'Dalton transactions (Cambridge, England : 2003)'
_journal_page_first 3494
_journal_page_last 3502
_journal_paper_doi 10.1039/c2dt11693f
_journal_volume 41
_journal_year 2012
_chemical_formula_moiety
;
(C22 N2 H43 +), (Nb F6 -)
;
_chemical_formula_sum 'C22 H43 F6 N2 Nb'
_chemical_formula_weight 542.49
_chemical_melting_point 347.2
_chemical_name_common C18MImNbF6
_chemical_name_systematic
;
?
;
_space_group_IT_number 14
_symmetry_cell_setting monoclinic
_symmetry_space_group_name_Hall '-P 2yab'
_symmetry_space_group_name_H-M 'P 1 21/a 1'
_atom_sites_solution_hydrogens geom
_atom_sites_solution_primary direct
_atom_sites_solution_secondary difmap
_audit_creation_method SHELXL-97
_cell_angle_alpha 90.00
_cell_angle_beta 93.286(6)
_cell_angle_gamma 90.00
_cell_formula_units_Z 4
_cell_length_a 9.838(3)
_cell_length_b 9.772(3)
_cell_length_c 29.126(8)
_cell_measurement_reflns_used 6232
_cell_measurement_temperature 328
_cell_measurement_theta_max 54.93
_cell_measurement_theta_min 5.99
_cell_volume 2795.5(14)
_computing_cell_refinement 'RAPID AUTO 2.40 (Rigaku 2006)'
_computing_data_collection 'Rigaku R-AXIS Rapid-II'
_computing_data_reduction 'RAPID AUTO 2.40 (Rigaku 2006)'
_computing_structure_refinement 'SHELXL-97 (Sheldrick, 1997)'
_computing_structure_solution 'SIR92 (Altmare et al., 1994)'
_diffrn_ambient_temperature 328
_diffrn_measured_fraction_theta_full 0.950
_diffrn_measured_fraction_theta_max 0.950
_diffrn_measurement_device_type 'Rigaku R-AXIS RapidII'
_diffrn_measurement_method 'imaging plate'
_diffrn_radiation_monochromator graphite
_diffrn_radiation_source 'fine-focus sealed tube'
_diffrn_radiation_type MoK\a
_diffrn_radiation_wavelength 0.71073
_diffrn_reflns_av_R_equivalents 0.0639
_diffrn_reflns_av_sigmaI/netI 0.0745
_diffrn_reflns_limit_h_max 11
_diffrn_reflns_limit_h_min -10
_diffrn_reflns_limit_k_max 11
_diffrn_reflns_limit_k_min -11
_diffrn_reflns_limit_l_max 34
_diffrn_reflns_limit_l_min -34
_diffrn_reflns_number 18406
_diffrn_reflns_theta_full 25.00
_diffrn_reflns_theta_max 25.00
_diffrn_reflns_theta_min 3.00
_exptl_absorpt_coefficient_mu 0.480
_exptl_absorpt_correction_T_max 1.0000
_exptl_absorpt_correction_T_min 0.2062
_exptl_absorpt_correction_type multi-scan
_exptl_absorpt_process_details 'RAPID AUTO 2.40 (Rigaku 2006)'
_exptl_crystal_colour colorless
_exptl_crystal_density_diffrn 1.289
_exptl_crystal_density_method 'not measured'
_exptl_crystal_description platelet
_exptl_crystal_F_000 1136
_exptl_crystal_size_max 0.70
_exptl_crystal_size_mid 0.30
_exptl_crystal_size_min 0.05
_refine_diff_density_max 0.519
_refine_diff_density_min -0.259
_refine_diff_density_rms 0.074
_refine_ls_extinction_method none
_refine_ls_goodness_of_fit_ref 0.951
_refine_ls_hydrogen_treatment constr
_refine_ls_matrix_type full
_refine_ls_number_parameters 282
_refine_ls_number_reflns 4671
_refine_ls_number_restraints 61
_refine_ls_restrained_S_all 0.983
_refine_ls_R_factor_all 0.1995
_refine_ls_R_factor_gt 0.0832
_refine_ls_shift/su_max 0.000
_refine_ls_shift/su_mean 0.000
_refine_ls_structure_factor_coef Fsqd
_refine_ls_weighting_details 'calc w=1/[\s^2^(Fo^2^)+(0.1502P)^2^+0.0000P] where P=(Fo^2^+2Fc^2^)/3'
_refine_ls_weighting_scheme calc
_refine_ls_wR_factor_gt 0.2090
_refine_ls_wR_factor_ref 0.2955
_reflns_number_gt 1479
_reflns_number_total 4671
_reflns_threshold_expression >2sigma(I)
_cod_data_source_file c2dt11693f.txt
_cod_data_source_block C18MImNbF6-55oC
_cod_original_cell_volume 2795.5(13)
_cod_original_sg_symbol_H-M P21/a
_cod_database_code 7018309

loop_
_symmetry_equiv_pos_as_xyz
'x, y, z'
'-x+1/2, y+1/2, -z'
'-x, -y, -z'
'x-1/2, -y-1/2, z'

loop_
_atom_site_label
_atom_site_type_symbol
_atom_site_fract_x
_atom_site_fract_y
_atom_site_fract_z
_atom_site_U_iso_or_equiv
_atom_site_adp_type
_atom_site_occupancy
_atom_site_symmetry_multiplicity
_atom_site_calc_flag
_atom_site_refinement_flags
Nb1 Nb -0.16367(9) 0.03298(11) 0.10793(4) 0.1498(7) Uani 1 1 d .
F4 F -0.2629(11) -0.0454(11) 0.1523(3) 0.285(5) Uani 1 1 d .
F3 F -0.3020(8) 0.1469(8) 0.0961(5) 0.327(6) Uani 1 1 d .
F2 F -0.0785(11) 0.0943(15) 0.0596(3) 0.346(7) Uani 1 1 d .
F5 F -0.0300(7) -0.0934(9) 0.1196(4) 0.259(4) Uani 1 1 d .
N1 N 0.3702(13) -0.0286(14) 0.1107(4) 0.157(3) Uani 1 1 d D
F6 F -0.0673(9) 0.1486(8) 0.1463(4) 0.285(4) Uani 1 1 d .
F1 F -0.2552(6) -0.0925(9) 0.0683(3) 0.231(3) Uani 1 1 d .
C21 C -0.6294(19) -0.1546(18) 0.6715(6) 0.279(8) Uani 1 1 d DU
H21A H -0.6240 -0.2536 0.6726 0.335 Uiso 1 1 calc R
H21B H -0.7118 -0.1297 0.6536 0.335 Uiso 1 1 calc R
C9 C 0.1505(15) -0.1450(16) 0.2483(6) 0.265(8) Uani 1 1 d DU
H9A H 0.0650 -0.1283 0.2310 0.318 Uiso 1 1 calc R
H9B H 0.1738 -0.2411 0.2460 0.318 Uiso 1 1 calc R
C18 C -0.378(2) -0.0960(18) 0.5793(8) 0.242(8) Uani 1 1 d D
H18A H -0.2957 -0.1142 0.5985 0.291 Uiso 1 1 calc R
H18B H -0.3888 0.0024 0.5772 0.291 Uiso 1 1 calc R
C17 C -0.360(2) -0.1527(16) 0.5322(8) 0.249(8) Uani 1 1 d D
H17A H -0.4435 -0.1348 0.5136 0.299 Uiso 1 1 calc R
H17B H -0.3512 -0.2512 0.5349 0.299 Uiso 1 1 calc R
C13 C -0.092(2) -0.1622(17) 0.3890(8) 0.242(8) Uani 1 1 d D
H13A H -0.0807 -0.2605 0.3916 0.290 Uiso 1 1 calc R
H13B H -0.1750 -0.1443 0.3702 0.290 Uiso 1 1 calc R
N3 N 0.4043(13) -0.1263(10) 0.0479(5) 0.143(3) Uani 1 1 d .
C22 C -0.636(2) -0.100(2) 0.7194(7) 0.328(9) Uani 1 1 d DU
H22A H -0.6368 -0.0005 0.7186 0.393 Uiso 1 1 calc R
H22B H -0.5556 -0.1285 0.7379 0.393 Uiso 1 1 calc R
C12 C 0.026(2) -0.1010(19) 0.3675(8) 0.264(10) Uani 1 1 d D
H12A H 0.1098 -0.1244 0.3848 0.316 Uiso 1 1 calc R
H12B H 0.0175 -0.0022 0.3663 0.316 Uiso 1 1 calc R
C10 C 0.1427(18) -0.102(2) 0.2980(6) 0.297(10) Uani 1 1 d D
H10A H 0.2252 -0.1312 0.3151 0.357 Uiso 1 1 calc R
H10B H 0.1385 -0.0032 0.2995 0.357 Uiso 1 1 calc R
C15 C -0.2222(18) -0.1540(15) 0.4592(7) 0.225(6) Uani 1 1 d D
H15A H -0.2140 -0.2527 0.4613 0.270 Uiso 1 1 calc R
H15B H -0.3036 -0.1340 0.4400 0.270 Uiso 1 1 calc R
C24 C 0.4624(13) -0.2119(13) 0.0128(5) 0.195(5) Uani 1 1 d .
H24A H 0.4418 -0.1728 -0.0170 0.292 Uiso 1 1 calc R
H24B H 0.4243 -0.3022 0.0139 0.292 Uiso 1 1 calc R
H24C H 0.5594 -0.2170 0.0185 0.292 Uiso 1 1 calc R
C5 C 0.2713(17) 0.0177(16) 0.0822(9) 0.192(6) Uani 1 1 d .
H5 H 0.2027 0.0790 0.0886 0.230 Uiso 1 1 calc R
C20 C -0.5086(17) -0.099(2) 0.6489(7) 0.251(7) Uani 1 1 d DU
H20A H -0.5158 -0.0002 0.6471 0.301 Uiso 1 1 calc R
H20B H -0.4267 -0.1210 0.6675 0.301 Uiso 1 1 calc R
C14 C -0.1035(16) -0.1009(17) 0.4359(7) 0.208(6) Uani 1 1 d D
H14A H -0.0210 -0.1208 0.4546 0.250 Uiso 1 1 calc R
H14B H -0.1112 -0.0022 0.4330 0.250 Uiso 1 1 calc R
C11 C 0.0256(15) -0.1590(16) 0.3199(7) 0.245(8) Uani 1 1 d D
H11A H 0.0319 -0.2580 0.3212 0.294 Uiso 1 1 calc R
H11B H -0.0580 -0.1344 0.3025 0.294 Uiso 1 1 calc R
C2 C 0.4450(12) -0.1157(14) 0.0910(7) 0.145(4) Uani 1 1 d .
H2 H 0.5172 -0.1638 0.1053 0.174 Uiso 1 1 calc R
C19 C -0.497(2) -0.1556(18) 0.6018(7) 0.263(10) Uani 1 1 d D
H19A H -0.5796 -0.1354 0.5832 0.316 Uiso 1 1 calc R
H19B H -0.4871 -0.2542 0.6035 0.316 Uiso 1 1 calc R
C23 C -0.761(2) -0.151(3) 0.7407(8) 0.388(13) Uani 1 1 d DU
H23A H -0.8377 -0.1441 0.7187 0.582 Uiso 1 1 calc R
H23B H -0.7782 -0.0969 0.7672 0.582 Uiso 1 1 calc R
H23C H -0.7486 -0.2449 0.7496 0.582 Uiso 1 1 calc R
C16 C -0.2419(19) -0.0998(18) 0.5063(7) 0.233(7) Uani 1 1 d D
H16A H -0.2512 -0.0012 0.5039 0.279 Uiso 1 1 calc R
H16B H -0.1591 -0.1177 0.5250 0.279 Uiso 1 1 calc R
C4 C 0.2918(19) -0.043(2) 0.0422(7) 0.183(5) Uani 1 1 d .
H4 H 0.2389 -0.0308 0.0150 0.220 Uiso 1 1 calc R
C7 C 0.2843(17) -0.0913(19) 0.1830(5) 0.297(8) Uani 1 1 d DU
H7A H 0.1979 -0.0859 0.1654 0.356 Uiso 1 1 calc R
H7B H 0.3168 -0.1848 0.1818 0.356 Uiso 1 1 calc R
C8 C 0.2652(19) -0.053(2) 0.2312(5) 0.311(8) Uani 1 1 d DU
H8A H 0.2398 0.0427 0.2331 0.374 Uiso 1 1 calc R
H8B H 0.3488 -0.0671 0.2499 0.374 Uiso 1 1 calc R
C6 C 0.3893(14) 0.0067(13) 0.1618(5) 0.205(5) Uani 1 1 d D
H6A H 0.3680 0.1019 0.1674 0.246 Uiso 1 1 calc R
H6B H 0.4815 -0.0124 0.1737 0.246 Uiso 1 1 calc R

loop_
_atom_site_aniso_label
_atom_site_aniso_U_11
_atom_site_aniso_U_22
_atom_site_aniso_U_33
_atom_site_aniso_U_23
_atom_site_aniso_U_13
_atom_site_aniso_U_12
Nb1 0.1473(9) 0.1446(9) 0.1594(11) 0.0050(7) 0.0271(7) -0.0022(6)
F4 0.308(10) 0.337(12) 0.215(8) 0.048(8) 0.061(8) -0.070(9)
F3 0.220(7) 0.215(8) 0.541(18) 0.034(9) -0.018(9) 0.100(6)
F2 0.337(12) 0.493(17) 0.213(8) 0.079(11) 0.059(8) -0.172(13)
F5 0.193(6) 0.214(6) 0.361(11) -0.043(8) -0.068(7) 0.058(6)
N1 0.155(8) 0.150(8) 0.169(11) 0.004(8) 0.039(9) -0.005(7)
F6 0.289(8) 0.223(8) 0.336(11) -0.084(7) -0.029(8) -0.057(7)
F1 0.176(5) 0.258(7) 0.259(8) -0.089(7) 0.011(5) -0.029(5)
C21 0.318(18) 0.234(16) 0.277(16) -0.043(13) -0.041(14) -0.068(14)
C9 0.224(14) 0.232(17) 0.34(2) 0.087(16) 0.014(15) -0.033(11)
C18 0.27(2) 0.186(13) 0.26(2) -0.059(16) -0.076(18) 0.012(15)
C17 0.28(2) 0.181(14) 0.28(2) -0.007(15) -0.044(17) -0.044(13)
C13 0.266(19) 0.186(14) 0.27(2) 0.004(14) -0.033(16) -0.054(12)
N3 0.141(8) 0.133(8) 0.157(11) 0.022(7) 0.022(8) -0.028(6)
C22 0.35(2) 0.309(19) 0.320(19) -0.107(18) -0.014(15) -0.098(17)
C12 0.28(2) 0.180(13) 0.32(3) -0.032(17) -0.08(2) -0.037(15)
C10 0.28(2) 0.270(19) 0.33(3) 0.01(2) -0.06(2) -0.052(18)
C15 0.265(18) 0.163(12) 0.242(19) -0.010(12) -0.021(15) -0.030(12)
C24 0.240(13) 0.183(10) 0.167(11) -0.022(10) 0.054(10) -0.027(10)
C5 0.162(12) 0.178(12) 0.235(19) 0.042(14) 0.007(14) 0.025(9)
C20 0.252(17) 0.207(14) 0.285(17) -0.051(14) -0.068(12) -0.021(13)
C14 0.204(14) 0.193(12) 0.225(17) 0.006(14) -0.011(13) -0.028(11)
C11 0.184(12) 0.187(13) 0.37(3) 0.020(15) 0.029(15) -0.068(11)
C2 0.146(9) 0.130(9) 0.160(13) 0.021(9) 0.019(10) -0.002(7)
C19 0.29(2) 0.196(15) 0.30(2) -0.038(15) -0.061(18) -0.065(15)
C23 0.48(3) 0.38(3) 0.30(2) -0.03(2) 0.041(19) -0.14(3)
C16 0.27(2) 0.176(13) 0.25(2) -0.031(14) -0.054(16) -0.002(13)
C4 0.173(14) 0.182(14) 0.193(16) 0.024(12) -0.003(12) -0.018(11)
C7 0.243(15) 0.40(2) 0.243(16) -0.024(19) 0.015(14) 0.012(17)
C8 0.293(17) 0.37(2) 0.279(17) 0.014(17) 0.080(17) -0.075(14)
C6 0.193(12) 0.207(12) 0.221(17) -0.015(11) 0.055(12) -0.037(10)

loop_
_atom_type_symbol
_atom_type_description
_atom_type_scat_dispersion_real
_atom_type_scat_dispersion_imag
_atom_type_scat_source
C C 0.0033 0.0016 'International Tables Vol C Tables 4.2.6.8 and 6.1.1.4'
H H 0.0000 0.0000 'International Tables Vol C Tables 4.2.6.8 and 6.1.1.4'
N N 0.0061 0.0033 'International Tables Vol C Tables 4.2.6.8 and 6.1.1.4'
F F 0.0171 0.0103 'International Tables Vol C Tables 4.2.6.8 and 6.1.1.4'
Nb Nb -2.0727 0.6215 'International Tables Vol C Tables 4.2.6.8 and 6.1.1.4'

loop_
_geom_angle_atom_site_label_1
_geom_angle_atom_site_label_2
_geom_angle_atom_site_label_3
_geom_angle
F3 Nb1 F2 91.5(6)
F3 Nb1 F6 95.5(5)
F2 Nb1 F6 91.4(5)
F3 Nb1 F5 176.1(4)
F2 Nb1 F5 90.5(6)
F6 Nb1 F5 87.8(4)
F3 Nb1 F4 88.0(5)
F2 Nb1 F4 172.5(4)
F6 Nb1 F4 96.1(5)
F5 Nb1 F4 89.6(5)
F3 Nb1 F1 87.4(4)
F2 Nb1 F1 88.0(5)
F6 Nb1 F1 177.0(4)
F5 Nb1 F1 89.3(4)
F4 Nb1 F1 84.5(4)
C2 N1 C5 111.5(14)
C2 N1 C6 123.0(17)
C5 N1 C6 125.4(18)
C20 C21 C22 110.9(17)
C20 C21 H21A 109.4
C22 C21 H21A 109.4
C20 C21 H21B 109.4
C22 C21 H21B 109.4
H21A C21 H21B 108.0
C10 C9 C8 103.0(12)
C10 C9 H9A 111.2
C8 C9 H9A 111.2
C10 C9 H9B 111.2
C8 C9 H9B 111.2
H9A C9 H9B 109.1
C19 C18 C17 112.9(17)
C19 C18 H18A 109.0
C17 C18 H18A 109.0
C19 C18 H18B 109.0
C17 C18 H18B 109.0
H18A C18 H18B 107.8
C18 C17 C16 117.5(18)
C18 C17 H17A 107.9
C16 C17 H17A 107.9
C18 C17 H17B 107.9
C16 C17 H17B 107.9
H17A C17 H17B 107.2
C12 C13 C14 108.9(17)
C12 C13 H13A 109.9
C14 C13 H13A 109.9
C12 C13 H13B 109.9
C14 C13 H13B 109.9
H13A C13 H13B 108.3
C2 N3 C4 105.6(13)
C2 N3 C24 127.5(16)
C4 N3 C24 126.9(17)
C21 C22 C23 110.1(18)
C21 C22 H22A 109.6
C23 C22 H22A 109.6
C21 C22 H22B 109.6
C23 C22 H22B 109.6
H22A C22 H22B 108.2
C13 C12 C11 106.3(17)
C13 C12 H12A 110.5
C11 C12 H12A 110.5
C13 C12 H12B 110.5
C11 C12 H12B 110.5
H12A C12 H12B 108.7
C11 C10 C9 113.4(14)
C11 C10 H10A 108.9
C9 C10 H10A 108.9
C11 C10 H10B 108.9
C9 C10 H10B 108.9
H10A C10 H10B 107.7
C14 C15 C16 116.4(18)
C14 C15 H15A 108.2
C16 C15 H15A 108.2
C14 C15 H15B 108.2
C16 C15 H15B 108.2
H15A C15 H15B 107.3
N3 C24 H24A 109.5
N3 C24 H24B 109.5
H24A C24 H24B 109.5
N3 C24 H24C 109.5
H24A C24 H24C 109.5
H24B C24 H24C 109.5
N1 C5 C4 104.8(16)
N1 C5 H5 127.6
C4 C5 H5 127.6
C19 C20 C21 112.2(18)
C19 C20 H20A 109.2
C21 C20 H20A 109.2
C19 C20 H20B 109.2
C21 C20 H20B 109.2
H20A C20 H20B 107.9
C15 C14 C13 112.3(18)
C15 C14 H14A 109.2
C13 C14 H14A 109.2
C15 C14 H14B 109.2
C13 C14 H14B 109.2
H14A C14 H14B 107.9
C10 C11 C12 107.5(17)
C10 C11 H11A 110.2
C12 C11 H11A 110.2
C10 C11 H11B 110.2
C12 C11 H11B 110.2
H11A C11 H11B 108.5
N1 C2 N3 109.4(12)
N1 C2 H2 125.3
N3 C2 H2 125.3
C20 C19 C18 111.2(17)
C20 C19 H19A 109.4
C18 C19 H19A 109.4
C20 C19 H19B 109.4
C18 C19 H19B 109.4
H19A C19 H19B 108.0
C22 C23 H23A 109.5
C22 C23 H23B 109.5
H23A C23 H23B 109.5
C22 C23 H23C 109.5
H23A C23 H23C 109.5
H23B C23 H23C 109.5
C15 C16 C17 118.7(18)
C15 C16 H16A 107.6
C17 C16 H16A 107.6
C15 C16 H16B 107.6
C17 C16 H16B 107.6
H16A C16 H16B 107.1
C5 C4 N3 108.7(15)
C5 C4 H4 125.7
N3 C4 H4 125.7
C8 C7 C6 110.2(11)
C8 C7 H7A 109.6
C6 C7 H7A 109.6
C8 C7 H7B 109.6
C6 C7 H7B 109.6
H7A C7 H7B 108.1
C7 C8 C9 107.1(11)
C7 C8 H8A 110.3
C9 C8 H8A 110.3
C7 C8 H8B 110.3
C9 C8 H8B 110.3
H8A C8 H8B 108.5
N1 C6 C7 101.6(9)
N1 C6 H6A 111.5
C7 C6 H6A 111.5
N1 C6 H6B 111.5
C7 C6 H6B 111.5
H6A C6 H6B 109.3

loop_
_geom_bond_atom_site_label_1
_geom_bond_atom_site_label_2
_geom_bond_distance
Nb1 F3 1.777(7)
Nb1 F2 1.782(8)
Nb1 F6 1.817(7)
Nb1 F5 1.822(7)
Nb1 F4 1.832(9)
Nb1 F1 1.878(7)
N1 C2 1.282(13)
N1 C5 1.322(17)
N1 C6 1.528(11)
C21 C20 1.494(13)
C21 C22 1.498(13)
C21 H21A 0.9700
C21 H21B 0.9700
C9 C10 1.512(13)
C9 C8 1.548(12)
C9 H9A 0.9700
C9 H9B 0.9700
C18 C19 1.494(13)
C18 C17 1.499(13)
C18 H18A 0.9700
C18 H18B 0.9700
C17 C16 1.516(12)
C17 H17A 0.9700
C17 H17B 0.9700
C13 C12 1.480(13)
C13 C14 1.500(12)
C13 H13A 0.9700
C13 H13B 0.9700
N3 C2 1.300(13)
N3 C4 1.376(16)
N3 C24 1.461(14)
C22 C23 1.500(10)
C22 H22A 0.9700
C22 H22B 0.9700
C12 C11 1.497(12)
C12 H12A 0.9700
C12 H12B 0.9700
C10 C11 1.458(12)
C10 H10A 0.9700
C10 H10B 0.9700
C15 C14 1.479(12)
C15 C16 1.491(12)
C15 H15A 0.9700
C15 H15B 0.9700
C24 H24A 0.9600
C24 H24B 0.9600
C24 H24C 0.9600
C5 C4 1.331(17)
C5 H5 0.9300
C20 C19 1.490(13)
C20 H20A 0.9700
C20 H20B 0.9700
C14 H14A 0.9700
C14 H14B 0.9700
C11 H11A 0.9700
C11 H11B 0.9700
C2 H2 0.9300
C19 H19A 0.9700
C19 H19B 0.9700
C23 H23A 0.9600
C23 H23B 0.9600
C23 H23C 0.9600
C16 H16A 0.9700
C16 H16B 0.9700
C4 H4 0.9300
C7 C8 1.475(9)
C7 C6 1.562(9)
C7 H7A 0.9700
C7 H7B 0.9700
C8 H8A 0.9700
C8 H8B 0.9700
C6 H6A 0.9700
C6 H6B 0.9700
